data_7241821
loop_
_publ_author_name
'Butkiewicz, Helena'
'Kosiorek, Sandra'
'Sashuk, Volodymyr'
'Danylyuk, Oksana'

_publ_section_title
;
 Unveiling the structural features of the host--guest complexes of
 carboxylated pillar[5]arene with viologen derivatives
;
_journal_issue 5
_journal_name_full CrystEngComm
_journal_page_first 1075
_journal_page_last 1082
_journal_paper_doi 10.1039/D0CE01579B
_journal_volume 23
_journal_year 2021
_chemical_formula_moiety 'C55 H48 O30, C14 H18 N2, 6.5 (H2 O)'
_chemical_formula_sum 'C69 H79 N2 O36.5'
_chemical_formula_weight 1520.34
_space_group_crystal_system monoclinic
_space_group_IT_number 14
_space_group_name_Hall '-P 2yn'
_space_group_name_H-M_alt 'P 1 21/n 1'
_atom_sites_solution_hydrogens mixed
_audit_creation_method SHELXL-2013
_audit_update_record
;
2020-10-23 deposited with the CCDC.	2020-12-09 downloaded from the CCDC.
;
_cell_angle_alpha 90
_cell_angle_beta 112.883(9)
_cell_angle_gamma 90
_cell_formula_units_Z 4
_cell_length_a 21.8515(14)
_cell_length_b 12.3750(6)
_cell_length_c 27.435(2)
_cell_measurement_reflns_used 6120
_cell_measurement_temperature 100.00(10)
_cell_measurement_theta_max 67.5150
_cell_measurement_theta_min 3.2990
_cell_volume 6834.9(9)
_computing_structure_refinement 'SHELXL-2013 (Sheldrick, 2013)'
_diffrn_ambient_temperature 100.00(10)
_diffrn_detector_area_resol_mean 16.2974
_diffrn_measured_fraction_theta_full 0.986
_diffrn_measured_fraction_theta_max 0.983
_diffrn_measurement_device_type 'SuperNova, Dual, Cu at zero, Eos'
_diffrn_measurement_method '\w scans'
_diffrn_radiation_type CuK\a
_diffrn_radiation_wavelength 1.54184
_diffrn_reflns_av_R_equivalents 0.0841
_diffrn_reflns_av_unetI/netI 0.0982
_diffrn_reflns_Laue_measured_fraction_full 0.986
_diffrn_reflns_Laue_measured_fraction_max 0.983
_diffrn_reflns_limit_h_max 21
_diffrn_reflns_limit_h_min -26
_diffrn_reflns_limit_k_max 14
_diffrn_reflns_limit_k_min -14
_diffrn_reflns_limit_l_max 32
_diffrn_reflns_limit_l_min -32
_diffrn_reflns_number 43895
_diffrn_reflns_point_group_measured_fraction_full 0.986
_diffrn_reflns_point_group_measured_fraction_max 0.983
_diffrn_reflns_theta_full 67.684
_diffrn_reflns_theta_max 67.804
_diffrn_reflns_theta_min 3.296
_diffrn_source 'micro-focus sealed X-ray tube'
_exptl_absorpt_coefficient_mu 1.036
_exptl_absorpt_correction_T_max 1.00000
_exptl_absorpt_correction_T_min 0.67839
_exptl_absorpt_correction_type multi-scan
_exptl_absorpt_process_details
;
CrysAlisPro 1.171.38.46 (Rigaku Oxford Diffraction, 2015)
Empirical absorption correction using spherical harmonics,
 implemented in SCALE3 ABSPACK scaling algorithm.
;
_exptl_crystal_colour yellow
_exptl_crystal_density_diffrn 1.477
_exptl_crystal_description longitudinal_block
_exptl_crystal_F_000 3196
_exptl_crystal_size_max 0.2
_exptl_crystal_size_mid 0.05
_exptl_crystal_size_min 0.02
_refine_diff_density_max 0.712
_refine_diff_density_min -0.705
_refine_diff_density_rms 0.088
_refine_ls_extinction_method none
_refine_ls_goodness_of_fit_ref 0.881
_refine_ls_hydrogen_treatment mixed
_refine_ls_matrix_type full
_refine_ls_number_parameters 975
_refine_ls_number_reflns 12194
_refine_ls_number_restraints 3
_refine_ls_restrained_S_all 0.883
_refine_ls_R_factor_all 0.1278
_refine_ls_R_factor_gt 0.0716
_refine_ls_shift/su_max 0.001
_refine_ls_shift/su_mean 0.000
_refine_ls_structure_factor_coef Fsqd
_refine_ls_weighting_details 'w=1/[\s^2^(Fo^2^)+(0.1322P)^2^] where P=(Fo^2^+2Fc^2^)/3'
_refine_ls_weighting_scheme calc
_refine_ls_wR_factor_gt 0.1803
_refine_ls_wR_factor_ref 0.2038
_reflns_Friedel_coverage 0.000
_reflns_number_gt 6852
_reflns_number_total 12194
_reflns_threshold_expression 'I > 2\s(I)'
_cod_data_source_file d0ce01579b1.cif
_cod_data_source_block shelx_CCDC2
_cod_depositor_comments 'Adding full bibliography for 7241819--7241822.cif.'
_cod_original_sg_symbol_H-M 'P 21/n'
_cod_original_formula_sum 'C69 H79 N2 O36.50'
_cod_database_code 7241821
_shelx_space_group_comment
;
The symmetry employed for this shelxl refinement is uniquely defined
by the following loop, which should always be used as a source of
symmetry information in preference to the above space-group names.
They are only intended as comments.
;
_oxdiff_exptl_absorpt_empirical_full_min 0.496
_oxdiff_exptl_absorpt_empirical_full_max 2.296
_oxdiff_exptl_absorpt_empirical_details
;
Empirical correction (ABSPACK) includes:
- Absorption correction using spherical harmonics
- Frame scaling
;
_shelxl_version_number 2013-4

loop_
_space_group_symop_operation_xyz
'x, y, z'
'-x+1/2, y+1/2, -z+1/2'
'-x, -y, -z'
'x-1/2, -y-1/2, z-1/2'

loop_
_atom_site_label
_atom_site_type_symbol
_atom_site_fract_x
_atom_site_fract_y
_atom_site_fract_z
_atom_site_U_iso_or_equiv
_atom_site_adp_type
_atom_site_occupancy
_atom_site_site_symmetry_order
_atom_site_calc_flag
_atom_site_refinement_flags_posn
_atom_site_refinement_flags_adp
_atom_site_refinement_flags_occupancy
_atom_site_disorder_assembly
_atom_site_disorder_group
O1W O -0.27551(16) 0.5947(3) 0.19870(12) 0.0335(7) Uani 1 1 d D . . . .
H1W1 H -0.284(3) 0.592(5) 0.1621(7) 0.050 Uiso 1 1 d D U . . .
H1W2 H -0.317(3) 0.545(5) 0.200(2) 0.050 Uiso 1 1 d . U . . .
O3W O 0.37250(19) 1.0636(3) 0.55363(14) 0.0463(8) Uani 1 1 d . . . . .
O2W O 0.3722(2) 0.8213(3) 0.67170(16) 0.0532(9) Uani 1 1 d . . . . .
O4W O 0.3653(5) 0.6667(8) 0.5958(4) 0.075(3) Uiso 0.541(10) 1 d . . P A 1
O6W O 0.5329(6) 0.7655(9) 0.5364(5) 0.093(4) Uiso 0.541(10) 1 d . . P A 1
O7W O 0.3988(5) 0.7296(7) 0.5156(4) 0.073(3) Uiso 0.541(10) 1 d . . P A 1
O6W2 O 0.5278(10) 0.8166(16) 0.5008(9) 0.142(7) Uiso 0.459(10) 1 d . . P A 2
O7W2 O 0.4825(11) 0.6909(18) 0.5491(10) 0.167(9) Uiso 0.459(10) 1 d . . P A 2
O4W2 O 0.4180(12) 0.6765(17) 0.6116(9) 0.152(8) Uiso 0.459(10) 1 d . . P A 2
O6C O 0.4956(5) 0.6247(11) 0.4532(5) 0.119(5) Uiso 0.63(2) 1 d D . P B 1
O6C2 O 0.4873(7) 0.5646(12) 0.4743(6) 0.068(6) Uiso 0.37(2) 1 d . . P B 2
O5W O 0.4863(5) 0.7729(8) 0.3924(4) 0.075(3) Uiso 0.5 1 d . . P C 2
O6D O 0.4313(4) 0.9743(10) 0.4598(4) 0.064(4) Uiso 0.53(2) 1 d D . P D 1
O6D2 O 0.4179(6) 1.0222(11) 0.4409(5) 0.065(4) Uiso 0.47(2) 1 d . . P D 2
O5C O 0.3823(3) 0.6006(4) 0.4378(2) 0.0840(16) Uani 1 1 d . . . . .
C11C C 0.4365(4) 0.5693(8) 0.4317(4) 0.093(3) Uani 1 1 d D . . . .
O4A O 0.17646(14) 0.5385(2) 0.56917(10) 0.0227(6) Uani 1 1 d . . . . .
O5A O 0.27733(15) 0.6427(2) 0.69414(12) 0.0344(7) Uani 1 1 d . . . . .
H5A H 0.3074 0.6151 0.7193 0.052 Uiso 1 1 calc R U . . .
O6A O 0.28515(18) 0.4897(3) 0.65283(13) 0.0449(8) Uani 1 1 d . . . . .
O1A O -0.04046(14) 0.6324(2) 0.38580(10) 0.0243(6) Uani 1 1 d . . . . .
O2A O -0.12152(16) 0.6766(2) 0.28599(12) 0.0395(8) Uani 1 1 d . . . . .
O3A O -0.18174(14) 0.5291(2) 0.28231(11) 0.0310(7) Uani 1 1 d . . . . .
H3A H -0.2046 0.5523 0.2528 0.047 Uiso 1 1 calc R U . . .
O4E O 0.14772(13) 0.8935(2) 0.48641(10) 0.0214(6) Uani 1 1 d . . . . .
O5E O 0.19703(14) 0.9106(2) 0.59092(11) 0.0286(6) Uani 1 1 d . . . . .
O6E O 0.29594(15) 0.9641(2) 0.59391(12) 0.0301(6) Uani 1 1 d . . . . .
H6E H 0.3083 0.9453 0.6249 0.045 Uiso 0.11(10) 1 calc R U . . .
O1E O 0.01144(13) 0.9071(2) 0.26929(10) 0.0213(5) Uani 1 1 d . . . . .
O2E O -0.05836(15) 1.0722(2) 0.29493(12) 0.0284(6) Uani 1 1 d . . . . .
O3E O -0.14513(14) 0.9631(2) 0.27539(12) 0.0304(6) Uani 1 1 d . . . . .
O4D O 0.27463(15) 0.8993(2) 0.36402(12) 0.0304(6) Uani 1 1 d . . . . .
O5D O 0.32810(18) 0.9819(3) 0.45783(14) 0.0462(8) Uani 1 1 d . . . . .
H5D H 0.3464 1.0226 0.4829 0.069 Uiso 1 1 calc R U . . .
O1D O 0.12702(18) 0.6340(3) 0.19785(15) 0.0498(9) Uani 1 1 d . . . . .
O2D O 0.0373(2) 0.4724(3) 0.16148(17) 0.0621(11) Uani 1 1 d . . . . .
O3D O -0.0308(2) 0.5821(3) 0.09864(18) 0.0657(12) Uani 1 1 d . . . . .
H3D H -0.0512 0.5257 0.0875 0.099 Uiso 1 1 calc R U . . .
O4C O 0.36766(16) 0.5282(3) 0.34326(16) 0.0459(9) Uani 1 1 d . . . . .
O1C O 0.15396(13) 0.2532(2) 0.30166(11) 0.0234(6) Uani 1 1 d . . . . .
O2C O 0.04288(14) 0.1586(2) 0.29312(11) 0.0253(6) Uani 1 1 d . . . . .
H2C H 0.0103 0.1204 0.2881 0.038 Uiso 1 1 calc R U . . .
O3C O 0.00165(18) 0.1645(3) 0.20450(13) 0.0485(9) Uani 1 1 d . . . . .
O4B O 0.32038(14) 0.3290(2) 0.49013(12) 0.0312(7) Uani 1 1 d . . . . .
O5B O 0.41075(18) 0.4318(3) 0.62169(14) 0.0446(8) Uani 1 1 d . . . . .
H5B H 0.4242 0.4040 0.6511 0.067 Uiso 1 1 calc R U . . .
O6B O 0.36739(19) 0.2671(3) 0.59592(15) 0.0485(9) Uani 1 1 d . . . . .
O1B O 0.05240(12) 0.23496(19) 0.41805(10) 0.0198(5) Uani 1 1 d . . . . .
O3B O -0.06892(14) 0.0575(2) 0.42825(11) 0.0274(6) Uani 1 1 d . . . . .
H3B H -0.1089 0.0655 0.4201 0.041 Uiso 1 1 calc R U . . .
O2B O -0.07680(14) 0.2218(2) 0.39144(11) 0.0251(6) Uani 1 1 d . . . . .
C5A C 0.08548(19) 0.4762(3) 0.49484(14) 0.0184(7) Uani 1 1 d . . . . .
C4A C 0.03050(19) 0.4976(3) 0.44853(14) 0.0187(7) Uani 1 1 d . . . . .
H4A H 0.0064 0.4405 0.4279 0.022 Uiso 1 1 calc R U . . .
C3A C 0.01106(19) 0.6039(3) 0.43262(14) 0.0179(7) Uani 1 1 d . . . . .
C2A C 0.04462(19) 0.6909(3) 0.46399(14) 0.0163(7) Uani 1 1 d . . . . .
C7A C 0.09919(19) 0.6693(3) 0.51032(14) 0.0178(7) Uani 1 1 d . . . . .
H7A H 0.1219 0.7262 0.5319 0.021 Uiso 1 1 calc R U . . .
C6A C 0.12033(18) 0.5640(3) 0.52488(14) 0.0182(7) Uani 1 1 d . . . . .
C1A C 0.02178(19) 0.8064(3) 0.44766(14) 0.0169(7) Uani 1 1 d . . . . .
H1A1 H -0.0262 0.8077 0.4298 0.020 Uiso 1 1 calc R U . . .
H1A2 H 0.0340 0.8513 0.4790 0.020 Uiso 1 1 calc R U . . .
C5E C 0.05238(18) 0.8515(3) 0.41144(14) 0.0166(7) Uani 1 1 d . . . . .
C4E C 0.01685(19) 0.8556(3) 0.35715(14) 0.0179(7) Uani 1 1 d . . . . .
H4E H -0.0267 0.8304 0.3429 0.022 Uiso 1 1 calc R U . . .
C3E C 0.04554(19) 0.8972(3) 0.32333(14) 0.0169(7) Uani 1 1 d . . . . .
C2E C 0.11204(19) 0.9291(3) 0.34375(14) 0.0170(7) Uani 1 1 d . . . . .
C7E C 0.14747(19) 0.9273(3) 0.39804(14) 0.0181(7) Uani 1 1 d . . . . .
H7E H 0.1915 0.9503 0.4121 0.022 Uiso 1 1 calc R U . . .
C6E C 0.11738(19) 0.8911(3) 0.43175(14) 0.0181(7) Uani 1 1 d . . . . .
C1E C 0.1448(2) 0.9619(3) 0.30640(15) 0.0190(7) Uani 1 1 d . . . . .
H1E1 H 0.1789 1.0154 0.3233 0.023 Uiso 1 1 calc R U . . .
H1E2 H 0.1120 0.9940 0.2747 0.023 Uiso 1 1 calc R U . . .
C5D C 0.1754(2) 0.8638(3) 0.29160(15) 0.0194(7) Uani 1 1 d . . . . .
C4D C 0.1375(2) 0.8006(3) 0.24843(16) 0.0236(8) Uani 1 1 d . . . . .
H4D H 0.0947 0.8220 0.2269 0.028 Uiso 1 1 calc R U . . .
C3D C 0.1635(2) 0.7054(3) 0.23728(17) 0.0280(9) Uani 1 1 d . . . . .
C2D C 0.2281(2) 0.6741(3) 0.26665(16) 0.0237(8) Uani 1 1 d . . . . .
C7D C 0.2666(2) 0.7395(3) 0.30908(16) 0.0239(8) Uani 1 1 d . . . . .
H7D H 0.3103 0.7201 0.3293 0.029 Uiso 1 1 calc R U . . .
C6D C 0.2406(2) 0.8327(3) 0.32145(15) 0.0218(8) Uani 1 1 d . . . . .
C1D C 0.2572(2) 0.5714(3) 0.25378(17) 0.0271(9) Uani 1 1 d . . . . .
H1D1 H 0.2308 0.5502 0.2176 0.033 Uiso 1 1 calc R U . . .
H1D2 H 0.3019 0.5861 0.2563 0.033 Uiso 1 1 calc R U . . .
C5C C 0.2592(2) 0.4796(3) 0.29034(16) 0.0238(8) Uani 1 1 d . . . . .
C4C C 0.2046(2) 0.4114(3) 0.27862(16) 0.0215(8) Uani 1 1 d . . . . .
H4C H 0.1666 0.4236 0.2484 0.026 Uiso 1 1 calc R U . . .
C3C C 0.20628(19) 0.3246(3) 0.31192(15) 0.0200(8) Uani 1 1 d . . . . .
C2C C 0.2618(2) 0.3067(3) 0.35859(16) 0.0217(8) Uani 1 1 d . . . . .
C7C C 0.3160(2) 0.3753(3) 0.37016(18) 0.0267(9) Uani 1 1 d . . . . .
H7C H 0.3535 0.3646 0.4010 0.032 Uiso 1 1 calc R U . . .
C6C C 0.3152(2) 0.4602(3) 0.33627(18) 0.0286(9) Uani 1 1 d . . . . .
C1C C 0.2647(2) 0.2142(3) 0.39609(16) 0.0226(8) Uani 1 1 d . . . . .
H1C1 H 0.2465 0.1494 0.3757 0.027 Uiso 1 1 calc R U . . .
H1C2 H 0.3106 0.1998 0.4188 0.027 Uiso 1 1 calc R U . . .
C5B C 0.22604(19) 0.2405(3) 0.42978(15) 0.0190(7) Uani 1 1 d . . . . .
C4B C 0.15976(19) 0.2116(3) 0.41370(14) 0.0183(7) Uani 1 1 d . . . . .
H4B H 0.1406 0.1663 0.3847 0.022 Uiso 1 1 calc R U . . .
C3B C 0.12151(18) 0.2494(3) 0.44045(14) 0.0168(7) Uani 1 1 d . . . . .
C2B C 0.14840(19) 0.3138(3) 0.48577(14) 0.0189(7) Uani 1 1 d . . . . .
C7B C 0.2162(2) 0.3381(3) 0.50383(15) 0.0234(8) Uani 1 1 d . . . . .
H7B H 0.2361 0.3781 0.5347 0.028 Uiso 1 1 calc R U . . .
C6B C 0.25419(19) 0.3036(3) 0.47641(15) 0.0210(8) Uani 1 1 d . . . . .
C1B C 0.1059(2) 0.3607(3) 0.51215(15) 0.0227(8) Uani 1 1 d . . . . .
H1B1 H 0.1302 0.3590 0.5502 0.027 Uiso 1 1 calc R U . . .
H1B2 H 0.0664 0.3166 0.5038 0.027 Uiso 1 1 calc R U . . .
C11A C 0.2050(2) 0.6242(3) 0.60569(16) 0.0261(8) Uani 1 1 d . . . . .
H11A H 0.1717 0.6567 0.6164 0.031 Uiso 1 1 calc R U . . .
H11B H 0.2223 0.6796 0.5895 0.031 Uiso 1 1 calc R U . . .
C12A C 0.2599(2) 0.5767(3) 0.65276(17) 0.0278(9) Uani 1 1 d . . . . .
C8A C -0.0898(2) 0.5552(3) 0.36023(15) 0.0233(8) Uani 1 1 d . . . . .
H8A1 H -0.1169 0.5431 0.3805 0.028 Uiso 1 1 calc R U . . .
H8A2 H -0.0693 0.4872 0.3576 0.028 Uiso 1 1 calc R U . . .
C9A C -0.13257(19) 0.5955(3) 0.30570(15) 0.0227(8) Uani 1 1 d . . . . .
C10E C 0.2119(2) 0.9387(3) 0.50941(15) 0.0232(8) Uani 1 1 d . . . . .
H10A H 0.2111 1.0125 0.4972 0.028 Uiso 1 1 calc R U . . .
H10B H 0.2425 0.8975 0.4988 0.028 Uiso 1 1 calc R U . . .
C11E C 0.2352(2) 0.9374(3) 0.56918(16) 0.0238(8) Uani 1 1 d . . . . .
C8E C -0.0589(2) 0.9024(3) 0.25043(15) 0.0220(8) Uani 1 1 d . . . . .
H8E1 H -0.0719 0.8309 0.2572 0.026 Uiso 1 1 calc R U . . .
H8E2 H -0.0773 0.9133 0.2124 0.026 Uiso 1 1 calc R U . . .
C9E C -0.0890(2) 0.9866(3) 0.27588(15) 0.0231(8) Uani 1 1 d . . . . .
C10D C 0.3433(2) 0.8837(4) 0.3899(2) 0.0422(11) Uani 1 1 d . . . . .
H10C H 0.3651 0.8986 0.3658 0.051 Uiso 1 1 calc R U . . .
H10D H 0.3525 0.8093 0.4016 0.051 Uiso 1 1 calc R U . . .
C11D C 0.3688(2) 0.9575(5) 0.4359(2) 0.0521(14) Uani 1 1 d D . . . .
C8D C 0.0610(3) 0.6628(5) 0.1631(3) 0.0658(19) Uani 1 1 d . . . . .
H8D1 H 0.0622 0.7067 0.1342 0.079 Uiso 1 1 calc R U . . .
H8D2 H 0.0397 0.7042 0.1822 0.079 Uiso 1 1 calc R U . . .
C9D C 0.0232(3) 0.5616(5) 0.1421(2) 0.0477(12) Uani 1 1 d . . . . .
C10C C 0.4284(3) 0.5132(5) 0.3861(3) 0.0637(18) Uani 1 1 d . . . . .
H10E H 0.4336 0.4367 0.3945 0.076 Uiso 1 1 calc R U . . .
H10F H 0.4639 0.5340 0.3750 0.076 Uiso 1 1 calc R U . . .
C8C C 0.1010(2) 0.2585(3) 0.25052(16) 0.0237(8) Uani 1 1 d . . . . .
H8C1 H 0.1171 0.2353 0.2239 0.028 Uiso 1 1 calc R U . . .
H8C2 H 0.0858 0.3325 0.2428 0.028 Uiso 1 1 calc R U . . .
C9C C 0.0439(2) 0.1873(3) 0.24831(17) 0.0280(9) Uani 1 1 d . . . . .
C10B C 0.3500(2) 0.4076(4) 0.53093(18) 0.0379(11) Uani 1 1 d . . . . .
H10G H 0.3174 0.4627 0.5285 0.045 Uiso 1 1 calc R U . . .
H10H H 0.3865 0.4423 0.5253 0.045 Uiso 1 1 calc R U . . .
C11B C 0.3754(2) 0.3592(4) 0.58544(19) 0.0358(10) Uani 1 1 d . . . . .
C8B C 0.02907(19) 0.1327(3) 0.42676(16) 0.0216(8) Uani 1 1 d . . . . .
H8B1 H 0.0514 0.1116 0.4635 0.026 Uiso 1 1 calc R U . . .
H8B2 H 0.0376 0.0782 0.4048 0.026 Uiso 1 1 calc R U . . .
C9B C -0.04457(19) 0.1436(3) 0.41263(15) 0.0209(8) Uani 1 1 d . . . . .
N1P N 0.1319(2) 0.5687(3) 0.35740(18) 0.0433(11) Uani 1 1 d . . . . .
N2P N -0.1708(3) 0.3097(3) 0.21583(18) 0.0490(11) Uani 1 1 d . . . . .
C1P C 0.0807(3) 0.6228(4) 0.3190(3) 0.0592(18) Uani 1 1 d . . . . .
H1P H 0.0859 0.6957 0.3135 0.071 Uiso 1 1 calc R U . . .
C2P C 0.0225(3) 0.5731(4) 0.2888(3) 0.0585(18) Uani 1 1 d . . . . .
H2P H -0.0111 0.6117 0.2630 0.070 Uiso 1 1 calc R U . . .
C3P C 0.0139(3) 0.4640(4) 0.2969(2) 0.0405(12) Uani 1 1 d . . . . .
C4P C 0.0657(2) 0.4102(3) 0.33686(18) 0.0332(10) Uani 1 1 d . . . . .
H4P H 0.0607 0.3379 0.3438 0.040 Uiso 1 1 calc R U . . .
C5P C 0.1235(3) 0.4623(3) 0.3657(2) 0.0372(11) Uani 1 1 d . . . . .
H5P H 0.1577 0.4246 0.3915 0.045 Uiso 1 1 calc R U . . .
C6P C -0.0492(3) 0.4072(4) 0.2670(2) 0.0395(11) Uani 1 1 d . . . . .
C7P C -0.0879(3) 0.4304(5) 0.2142(2) 0.0576(17) Uani 1 1 d . . . . .
H7P H -0.0729 0.4794 0.1957 0.069 Uiso 1 1 calc R U . . .
C8P C -0.1483(3) 0.3809(5) 0.1897(2) 0.0582(15) Uani 1 1 d . . . . .
H8P H -0.1741 0.3967 0.1546 0.070 Uiso 1 1 calc R U . . .
C9P C -0.1333(3) 0.2832(4) 0.2659(2) 0.0399(11) Uani 1 1 d . . . . .
H9P H -0.1491 0.2327 0.2832 0.048 Uiso 1 1 calc R U . . .
C10P C -0.0731(3) 0.3283(3) 0.29174(19) 0.0373(11) Uani 1 1 d . . . . .
H10P H -0.0473 0.3069 0.3261 0.045 Uiso 1 1 calc R U . . .
C13P C 0.1985(3) 0.6192(4) 0.3899(3) 0.0586(17) Uani 1 1 d . . . . .
H13A H 0.2335 0.5739 0.3876 0.070 Uiso 1 1 calc R U . . .
H13B H 0.2014 0.6891 0.3749 0.070 Uiso 1 1 calc R U . . .
C12P C -0.2849(4) 0.3062(5) 0.1413(3) 0.0618(16) Uani 1 1 d . . . . .
H12A H -0.2907 0.3817 0.1463 0.093 Uiso 1 1 calc R U . . .
H12B H -0.3270 0.2701 0.1303 0.093 Uiso 1 1 calc R U . . .
H12C H -0.2671 0.2976 0.1146 0.093 Uiso 1 1 calc R U . . .
C11P C -0.2388(4) 0.2591(5) 0.1911(3) 0.0655(18) Uani 1 1 d . . . . .
H11C H -0.2332 0.1833 0.1850 0.079 Uiso 1 1 calc R U . . .
H11D H -0.2595 0.2628 0.2166 0.079 Uiso 1 1 calc R U . . .
C14P C 0.2096(3) 0.6338(4) 0.4469(3) 0.0592(16) Uani 1 1 d . . . . .
H14A H 0.1754 0.6791 0.4495 0.089 Uiso 1 1 calc R U . . .
H14B H 0.2521 0.6669 0.4653 0.089 Uiso 1 1 calc R U . . .
H14C H 0.2085 0.5646 0.4624 0.089 Uiso 1 1 calc R U . . .

loop_
_atom_site_aniso_label
_atom_site_aniso_U_11
_atom_site_aniso_U_22
_atom_site_aniso_U_33
_atom_site_aniso_U_23
_atom_site_aniso_U_13
_atom_site_aniso_U_12
O1W 0.0324(16) 0.0402(17) 0.0245(14) 0.0022(13) 0.0074(13) -0.0025(14)
O3W 0.051(2) 0.0422(18) 0.047(2) -0.0078(15) 0.0200(18) -0.0117(16)
O2W 0.057(2) 0.044(2) 0.054(2) 0.0104(17) 0.016(2) 0.0082(18)
O5C 0.105(4) 0.074(3) 0.076(3) -0.020(3) 0.039(3) -0.036(3)
C11C 0.081(6) 0.098(6) 0.091(6) -0.001(5) 0.022(5) 0.019(5)
O4A 0.0273(14) 0.0157(12) 0.0211(13) 0.0004(10) 0.0049(12) 0.0011(11)
O5A 0.0321(17) 0.0283(15) 0.0312(15) 0.0019(12) -0.0002(14) 0.0031(13)
O6A 0.049(2) 0.0415(19) 0.0358(17) 0.0027(14) 0.0066(16) 0.0212(16)
O1A 0.0269(15) 0.0148(12) 0.0223(13) 0.0018(10) -0.0001(12) -0.0060(11)
O2A 0.0379(18) 0.0336(16) 0.0322(16) 0.0126(13) -0.0025(15) -0.0116(14)
O3A 0.0271(15) 0.0299(15) 0.0272(14) 0.0036(12) 0.0009(13) -0.0063(12)
O4E 0.0238(14) 0.0239(13) 0.0150(12) 0.0011(10) 0.0058(11) -0.0079(11)
O5E 0.0264(15) 0.0368(16) 0.0218(13) 0.0002(12) 0.0085(12) -0.0051(12)
O6E 0.0269(15) 0.0332(15) 0.0260(14) -0.0001(12) 0.0058(13) -0.0061(12)
O1E 0.0231(14) 0.0222(13) 0.0179(12) -0.0001(10) 0.0074(11) 0.0002(11)
O2E 0.0329(16) 0.0133(12) 0.0405(16) -0.0034(11) 0.0158(14) -0.0010(11)
O3E 0.0245(15) 0.0335(15) 0.0331(15) -0.0061(12) 0.0110(13) -0.0035(12)
O4D 0.0253(15) 0.0331(15) 0.0315(15) -0.0106(12) 0.0095(13) 0.0006(12)
O5D 0.048(2) 0.051(2) 0.0385(18) -0.0107(16) 0.0157(17) -0.0086(17)
O1D 0.042(2) 0.0373(18) 0.057(2) -0.0288(17) 0.0055(18) -0.0033(15)
O2D 0.066(3) 0.055(2) 0.058(2) 0.006(2) 0.017(2) -0.010(2)
O3D 0.059(3) 0.054(2) 0.066(3) -0.006(2) 0.004(2) 0.000(2)
O4C 0.0283(17) 0.0390(18) 0.069(2) 0.0024(16) 0.0180(18) -0.0162(14)
O1C 0.0237(14) 0.0183(12) 0.0243(14) -0.0005(10) 0.0052(12) -0.0047(11)
O2C 0.0263(14) 0.0173(12) 0.0308(14) 0.0000(11) 0.0094(12) -0.0046(11)
O3C 0.042(2) 0.057(2) 0.0324(17) -0.0005(16) -0.0007(16) -0.0166(17)
O4B 0.0204(14) 0.0352(15) 0.0326(15) -0.0072(13) 0.0043(13) -0.0056(12)
O5B 0.049(2) 0.0344(17) 0.0392(18) -0.0030(14) 0.0043(16) -0.0048(15)
O6B 0.057(2) 0.0293(17) 0.047(2) 0.0012(15) 0.0066(18) -0.0034(15)
O1B 0.0165(13) 0.0114(11) 0.0288(14) 0.0028(10) 0.0059(11) -0.0016(10)
O3B 0.0238(14) 0.0238(13) 0.0350(15) 0.0047(12) 0.0117(13) -0.0051(11)
O2B 0.0241(14) 0.0247(13) 0.0274(14) 0.0021(11) 0.0110(12) 0.0033(11)
C5A 0.029(2) 0.0107(16) 0.0219(18) 0.0011(13) 0.0166(17) 0.0003(14)
C4A 0.0253(19) 0.0119(16) 0.0204(17) -0.0001(13) 0.0106(16) -0.0029(14)
C3A 0.0241(19) 0.0141(16) 0.0151(16) 0.0002(13) 0.0071(15) -0.0009(14)
C2A 0.0242(19) 0.0091(15) 0.0202(17) 0.0022(13) 0.0134(16) -0.0017(14)
C7A 0.0241(19) 0.0106(15) 0.0209(17) 0.0004(13) 0.0112(16) -0.0017(14)
C6A 0.0201(18) 0.0165(16) 0.0167(16) 0.0003(13) 0.0057(15) 0.0012(14)
C1A 0.0229(19) 0.0106(15) 0.0184(17) 0.0010(13) 0.0093(16) -0.0010(14)
C5E 0.0215(19) 0.0060(14) 0.0253(18) 0.0020(13) 0.0125(16) 0.0005(13)
C4E 0.0240(19) 0.0114(15) 0.0202(17) 0.0010(13) 0.0105(16) 0.0018(14)
C3E 0.0252(19) 0.0121(15) 0.0154(16) 0.0019(13) 0.0101(16) 0.0010(14)
C2E 0.0253(19) 0.0068(14) 0.0220(18) 0.0017(13) 0.0126(16) 0.0009(13)
C7E 0.0216(19) 0.0127(15) 0.0221(18) 0.0008(13) 0.0107(16) 0.0000(14)
C6E 0.0243(19) 0.0135(15) 0.0173(17) -0.0010(13) 0.0089(16) -0.0015(14)
C1E 0.028(2) 0.0125(15) 0.0222(18) 0.0011(13) 0.0159(17) -0.0009(14)
C5D 0.028(2) 0.0134(16) 0.0230(18) 0.0009(14) 0.0166(17) -0.0016(15)
C4D 0.027(2) 0.0185(18) 0.0257(19) -0.0024(15) 0.0114(18) -0.0016(15)
C3D 0.034(2) 0.0200(18) 0.032(2) -0.0104(16) 0.0140(19) -0.0092(17)
C2D 0.033(2) 0.0146(17) 0.034(2) -0.0024(15) 0.0245(19) -0.0017(16)
C7D 0.027(2) 0.0222(18) 0.030(2) 0.0012(15) 0.0189(18) 0.0002(16)
C6D 0.029(2) 0.0175(17) 0.0232(18) 0.0000(14) 0.0144(17) -0.0043(15)
C1D 0.036(2) 0.0175(17) 0.038(2) -0.0010(16) 0.025(2) -0.0014(17)
C5C 0.032(2) 0.0149(17) 0.035(2) -0.0077(15) 0.0236(19) -0.0040(16)
C4C 0.026(2) 0.0147(17) 0.0282(19) -0.0041(14) 0.0157(17) -0.0009(15)
C3C 0.0207(19) 0.0146(16) 0.0278(19) -0.0041(14) 0.0128(17) -0.0016(14)
C2C 0.024(2) 0.0132(16) 0.032(2) -0.0043(15) 0.0155(18) 0.0008(14)
C7C 0.021(2) 0.0215(18) 0.040(2) -0.0041(17) 0.0135(18) 0.0004(16)
C6C 0.023(2) 0.0221(19) 0.045(2) -0.0064(17) 0.019(2) -0.0074(16)
C1C 0.0218(19) 0.0133(16) 0.031(2) -0.0022(15) 0.0078(17) 0.0013(14)
C5B 0.0204(19) 0.0105(15) 0.0248(19) 0.0019(14) 0.0074(16) 0.0033(14)
C4B 0.0225(19) 0.0087(15) 0.0211(17) -0.0005(13) 0.0058(16) -0.0004(14)
C3B 0.0167(18) 0.0108(15) 0.0212(17) 0.0019(13) 0.0057(15) -0.0014(13)
C2B 0.0245(19) 0.0098(15) 0.0205(17) 0.0023(13) 0.0067(16) 0.0005(14)
C7B 0.031(2) 0.0162(17) 0.0182(17) -0.0005(14) 0.0038(16) -0.0021(16)
C6B 0.0162(18) 0.0178(17) 0.0231(18) 0.0003(14) 0.0013(16) -0.0028(14)
C1B 0.033(2) 0.0123(16) 0.0253(19) 0.0022(14) 0.0147(18) 0.0014(15)
C11A 0.027(2) 0.0189(18) 0.0244(19) -0.0018(15) 0.0008(17) -0.0021(16)
C12A 0.028(2) 0.0237(19) 0.029(2) -0.0002(16) 0.0085(18) 0.0029(17)
C8A 0.029(2) 0.0162(17) 0.0223(19) -0.0017(14) 0.0078(17) -0.0072(16)
C9A 0.0202(19) 0.0223(19) 0.0253(19) -0.0029(15) 0.0085(17) -0.0019(15)
C10E 0.025(2) 0.0197(17) 0.0243(19) -0.0011(15) 0.0089(17) -0.0079(16)
C11E 0.025(2) 0.0202(18) 0.0249(19) -0.0023(15) 0.0083(17) -0.0041(16)
C8E 0.025(2) 0.0187(17) 0.0208(17) -0.0022(14) 0.0079(16) -0.0023(15)
C9E 0.025(2) 0.0188(18) 0.0249(19) 0.0029(15) 0.0085(17) 0.0015(16)
C10D 0.025(2) 0.054(3) 0.044(3) -0.014(2) 0.010(2) -0.003(2)
C11D 0.031(3) 0.070(4) 0.059(3) -0.020(3) 0.021(3) -0.010(3)
C8D 0.067(4) 0.043(3) 0.053(3) -0.019(3) -0.014(3) 0.011(3)
C9D 0.047(3) 0.048(3) 0.044(3) -0.006(2) 0.013(3) -0.002(2)
C10C 0.037(3) 0.050(3) 0.085(5) 0.007(3) 0.003(3) -0.021(3)
C8C 0.026(2) 0.0198(18) 0.0248(19) -0.0004(15) 0.0089(17) -0.0005(16)
C9C 0.026(2) 0.0201(18) 0.032(2) -0.0037(16) 0.0047(19) 0.0005(16)
C10B 0.029(2) 0.041(2) 0.033(2) -0.006(2) 0.001(2) -0.014(2)
C11B 0.032(2) 0.030(2) 0.036(2) -0.0063(19) 0.004(2) 0.0025(19)
C8B 0.023(2) 0.0101(16) 0.030(2) 0.0013(14) 0.0085(17) -0.0033(14)
C9B 0.024(2) 0.0150(17) 0.0219(18) -0.0018(14) 0.0070(16) -0.0009(15)
N1P 0.077(3) 0.0153(16) 0.066(3) 0.0028(17) 0.058(3) -0.0011(19)
N2P 0.065(3) 0.033(2) 0.046(2) 0.0100(18) 0.018(2) 0.001(2)
C1P 0.083(5) 0.019(2) 0.109(5) 0.028(3) 0.074(4) 0.020(3)
C2P 0.067(4) 0.032(3) 0.106(5) 0.039(3) 0.065(4) 0.026(3)
C3P 0.062(3) 0.025(2) 0.055(3) 0.018(2) 0.044(3) 0.020(2)
C4P 0.053(3) 0.0149(18) 0.041(2) 0.0048(17) 0.028(2) 0.0126(19)
C5P 0.065(3) 0.0132(18) 0.048(3) 0.0031(18) 0.037(3) 0.004(2)
C6P 0.053(3) 0.030(2) 0.047(3) 0.020(2) 0.032(3) 0.021(2)
C7P 0.062(4) 0.063(3) 0.063(4) 0.041(3) 0.041(3) 0.029(3)
C8P 0.065(4) 0.059(3) 0.051(3) 0.025(3) 0.024(3) 0.012(3)
C9P 0.059(3) 0.021(2) 0.040(3) 0.0062(18) 0.020(2) 0.012(2)
C10P 0.061(3) 0.0197(19) 0.039(2) 0.0093(18) 0.028(2) 0.012(2)
C13P 0.094(5) 0.027(2) 0.087(4) -0.011(3) 0.070(4) -0.017(3)
C12P 0.078(4) 0.041(3) 0.057(3) 0.001(3) 0.017(3) -0.007(3)
C11P 0.077(4) 0.050(3) 0.055(4) 0.008(3) 0.009(3) -0.016(3)
C14P 0.069(4) 0.036(3) 0.093(5) 0.003(3) 0.054(4) -0.002(3)

loop_
_atom_type_symbol
_atom_type_description
_atom_type_scat_dispersion_real
_atom_type_scat_dispersion_imag
_atom_type_scat_source
C C 0.0181 0.0091 'International Tables Vol C Tables 4.2.6.8 and 6.1.1.4'
H H 0.0000 0.0000 'International Tables Vol C Tables 4.2.6.8 and 6.1.1.4'
N N 0.0311 0.0180 'International Tables Vol C Tables 4.2.6.8 and 6.1.1.4'
O O 0.0492 0.0322 'International Tables Vol C Tables 4.2.6.8 and 6.1.1.4'

loop_
_geom_angle_atom_site_label_1
_geom_angle_atom_site_label_2
_geom_angle_atom_site_label_3
_geom_angle
_geom_angle_site_symmetry_1
_geom_angle_site_symmetry_3
_geom_angle_publ_flag
O6C2 C11C O5C 114.0(10) . . ?
O5C C11C O6C 122.7(9) . . ?
O6C2 C11C C10C 124.9(10) . . ?
O5C C11C C10C 117.3(7) . . ?
O6C C11C C10C 113.9(9) . . ?
C6A O4A C11A 116.3(3) . . ?
C3A O1A C8A 118.6(3) . . ?
C6E O4E C10E 117.8(3) . . ?
C3E O1E C8E 116.3(3) . . ?
C6D O4D C10D 117.5(3) . . ?
C3D O1D C8D 119.1(4) . . ?
C6C O4C C10C 120.2(4) . . ?
C3C O1C C8C 117.3(3) . . ?
C6B O4B C10B 118.3(3) . . ?
C3B O1B C8B 115.9(3) . . ?
C4A C5A C6A 117.9(3) . . ?
C4A C5A C1B 120.6(3) . . ?
C6A C5A C1B 121.4(3) . . ?
C5A C4A C3A 120.9(3) . . ?
O1A C3A C2A 114.8(3) . . ?
O1A C3A C4A 124.6(3) . . ?
C2A C3A C4A 120.7(3) . . ?
C7A C2A C3A 118.3(3) . . ?
C7A C2A C1A 121.1(3) . . ?
C3A C2A C1A 120.6(3) . . ?
C6A C7A C2A 121.0(3) . . ?
O4A C6A C7A 123.2(3) . . ?
O4A C6A C5A 115.7(3) . . ?
C7A C6A C5A 121.1(3) . . ?
C5E C1A C2A 111.3(3) . . ?
C4E C5E C6E 118.2(3) . . ?
C4E C5E C1A 121.0(3) . . ?
C6E C5E C1A 120.7(3) . . ?
C5E C4E C3E 121.0(3) . . ?
O1E C3E C2E 116.7(3) . . ?
O1E C3E C4E 123.3(3) . . ?
C2E C3E C4E 120.1(3) . . ?
C7E C2E C3E 119.1(3) . . ?
C7E C2E C1E 121.2(3) . . ?
C3E C2E C1E 119.7(3) . . ?
C2E C7E C6E 120.3(3) . . ?
O4E C6E C5E 115.1(3) . . ?
O4E C6E C7E 123.9(3) . . ?
C5E C6E C7E 121.0(3) . . ?
C2E C1E C5D 109.9(3) . . ?
C4D C5D C6D 118.6(3) . . ?
C4D C5D C1E 120.0(4) . . ?
C6D C5D C1E 121.4(3) . . ?
C5D C4D C3D 120.3(4) . . ?
C2D C3D O1D 115.1(4) . . ?
C2D C3D C4D 121.4(4) . . ?
O1D C3D C4D 123.4(4) . . ?
C3D C2D C7D 118.1(3) . . ?
C3D C2D C1D 121.5(4) . . ?
C7D C2D C1D 120.4(4) . . ?
C6D C7D C2D 121.0(4) . . ?
C7D C6D O4D 124.4(4) . . ?
C7D C6D C5D 120.6(4) . . ?
O4D C6D C5D 114.9(3) . . ?
C5C C1D C2D 112.5(3) . . ?
C4C C5C C6C 118.5(4) . . ?
C4C C5C C1D 120.2(4) . . ?
C6C C5C C1D 121.3(4) . . ?
C5C C4C C3C 120.7(4) . . ?
O1C C3C C2C 116.1(3) . . ?
O1C C3C C4C 123.1(4) . . ?
C2C C3C C4C 120.8(3) . . ?
C7C C2C C3C 118.1(4) . . ?
C7C C2C C1C 119.9(4) . . ?
C3C C2C C1C 122.0(3) . . ?
C2C C7C C6C 121.2(4) . . ?
O4C C6C C5C 114.4(4) . . ?
O4C C6C C7C 125.0(4) . . ?
C5C C6C C7C 120.6(4) . . ?
C5B C1C C2C 111.4(3) . . ?
C4B C5B C6B 117.5(3) . . ?
C4B C5B C1C 120.8(3) . . ?
C6B C5B C1C 121.4(3) . . ?
C5B C4B C3B 120.9(3) . . ?
C4B C3B C2B 122.0(3) . . ?
C4B C3B O1B 119.4(3) . . ?
C2B C3B O1B 118.1(3) . . ?
C3B C2B C7B 117.2(3) . . ?
C3B C2B C1B 121.7(3) . . ?
C7B C2B C1B 121.0(3) . . ?
C6B C7B C2B 121.0(3) . . ?
O4B C6B C7B 124.4(3) . . ?
O4B C6B C5B 114.3(3) . . ?
C7B C6B C5B 121.2(3) . . ?
C2B C1B C5A 112.1(3) . . ?
O4A C11A C12A 107.3(3) . . ?
O6A C12A O5A 124.6(4) . . ?
O6A C12A C11A 124.2(4) . . ?
O5A C12A C11A 111.2(3) . . ?
O1A C8A C9A 109.2(3) . . ?
O2A C9A O3A 124.9(4) . . ?
O2A C9A C8A 124.4(4) . . ?
O3A C9A C8A 110.7(3) . . ?
O4E C10E C11E 109.6(3) . . ?
O5E C11E O6E 124.5(4) . . ?
O5E C11E C10E 121.1(4) . . ?
O6E C11E C10E 114.4(3) . . ?
O1E C8E C9E 113.6(3) . . ?
O2E C9E O3E 124.1(4) . . ?
O2E C9E C8E 120.7(3) . . ?
O3E C9E C8E 115.2(3) . . ?
O4D C10D C11D 108.7(4) . . ?
O6D C11D O5D 121.0(6) . . ?
O5D C11D O6D2 119.8(7) . . ?
O6D C11D C10D 120.7(6) . . ?
O5D C11D C10D 116.3(4) . . ?
O6D2 C11D C10D 119.4(6) . . ?
O1D C8D C9D 108.2(4) . . ?
O2D C9D O3D 123.4(5) . . ?
O2D C9D C8D 126.0(5) . . ?
O3D C9D C8D 110.5(5) . . ?
C11C C10C O4C 116.0(6) . . ?
O1C C8C C9C 110.7(3) . . ?
O3C C9C O2C 125.8(4) . . ?
O3C C9C C8C 117.9(4) . . ?
O2C C9C C8C 116.3(4) . . ?
O4B C10B C11B 112.7(4) . . ?
O6B C11B O5B 123.5(4) . . ?
O6B C11B C10B 125.7(4) . . ?
O5B C11B C10B 110.8(4) . . ?
O1B C8B C9B 107.1(3) . . ?
O2B C9B O3B 124.4(4) . . ?
O2B C9B C8B 124.2(3) . . ?
O3B C9B C8B 111.4(3) . . ?
C5P N1P C1P 118.5(5) . . ?
C5P N1P C13P 117.5(5) . . ?
C1P N1P C13P 124.0(4) . . ?
C9P N2P C8P 120.2(5) . . ?
C9P N2P C11P 117.6(5) . . ?
C8P N2P C11P 122.2(5) . . ?
C2P C1P N1P 122.3(4) . . ?
C1P C2P C3P 119.5(5) . . ?
C2P C3P C4P 117.9(5) . . ?
C2P C3P C6P 121.8(5) . . ?
C4P C3P C6P 120.2(4) . . ?
C5P C4P C3P 120.9(4) . . ?
N1P C5P C4P 121.0(5) . . ?
C7P C6P C10P 117.2(5) . . ?
C7P C6P C3P 122.5(5) . . ?
C10P C6P C3P 120.3(4) . . ?
C8P C7P C6P 119.8(5) . . ?
N2P C8P C7P 121.0(5) . . ?
N2P C9P C10P 121.4(5) . . ?
C9P C10P C6P 120.3(5) . . ?
C14P C13P N1P 113.2(4) . . ?
C12P C11P N2P 116.9(5) . . ?

loop_
_geom_bond_atom_site_label_1
_geom_bond_atom_site_label_2
_geom_bond_distance
_geom_bond_site_symmetry_2
_geom_bond_publ_flag
O6C C11C 1.376(9) . ?
O6C2 C11C 1.261(16) . ?
O6D C11D 1.280(7) . ?
O6D2 C11D 1.302(12) . ?
O5C C11C 1.317(10) . ?
C11C C10C 1.382(12) . ?
O4A C6A 1.386(5) . ?
O4A C11A 1.425(5) . ?
O5A C12A 1.329(5) . ?
O6A C12A 1.208(5) . ?
O1A C3A 1.384(5) . ?
O1A C8A 1.407(5) . ?
O2A C9A 1.207(5) . ?
O3A C9A 1.306(5) . ?
O4E C6E 1.384(4) . ?
O4E C10E 1.411(5) . ?
O5E C11E 1.243(5) . ?
O6E C11E 1.278(5) . ?
O1E C3E 1.382(4) . ?
O1E C8E 1.420(5) . ?
O2E C9E 1.253(5) . ?
O3E C9E 1.257(5) . ?
O4D C6D 1.386(5) . ?
O4D C10D 1.401(6) . ?
O5D C11D 1.289(6) . ?
O1D C3D 1.385(5) . ?
O1D C8D 1.431(7) . ?
O2D C9D 1.211(7) . ?
O3D C9D 1.336(7) . ?
O4C C6C 1.374(5) . ?
O4C C10C 1.402(7) . ?
O1C C3C 1.384(5) . ?
O1C C8C 1.432(5) . ?
O2C C9C 1.288(5) . ?
O3C C9C 1.230(5) . ?
O4B C6B 1.382(5) . ?
O4B C10B 1.434(5) . ?
O5B C11B 1.339(6) . ?
O6B C11B 1.205(6) . ?
O1B C3B 1.403(4) . ?
O1B C8B 1.419(4) . ?
O3B C9B 1.334(5) . ?
O2B C9B 1.205(5) . ?
C5A C4A 1.393(6) . ?
C5A C6A 1.397(5) . ?
C5A C1B 1.518(5) . ?
C4A C3A 1.399(5) . ?
C3A C2A 1.395(5) . ?
C2A C7A 1.390(5) . ?
C2A C1A 1.522(5) . ?
C7A C6A 1.388(5) . ?
C1A C5E 1.504(5) . ?
C5E C4E 1.387(5) . ?
C5E C6E 1.397(5) . ?
C4E C3E 1.404(5) . ?
C3E C2E 1.396(5) . ?
C2E C7E 1.386(5) . ?
C2E C1E 1.516(5) . ?
C7E C6E 1.401(5) . ?
C1E C5D 1.516(5) . ?
C5D C4D 1.392(5) . ?
C5D C6D 1.394(6) . ?
C4D C3D 1.392(6) . ?
C3D C2D 1.381(6) . ?
C2D C7D 1.398(6) . ?
C2D C1D 1.523(5) . ?
C7D C6D 1.385(5) . ?
C1D C5C 1.506(5) . ?
C5C C4C 1.393(6) . ?
C5C C6C 1.394(6) . ?
C4C C3C 1.401(5) . ?
C3C C2C 1.398(6) . ?
C2C C7C 1.390(6) . ?
C2C C1C 1.524(5) . ?
C7C C6C 1.399(6) . ?
C1C C5B 1.510(5) . ?
C5B C4B 1.387(5) . ?
C5B C6B 1.418(5) . ?
C4B C3B 1.390(5) . ?
C3B C2B 1.399(5) . ?
C2B C7B 1.401(6) . ?
C2B C1B 1.498(5) . ?
C7B C6B 1.387(6) . ?
C11A C12A 1.500(6) . ?
C8A C9A 1.508(5) . ?
C10E C11E 1.517(5) . ?
C8E C9E 1.536(5) . ?
C10D C11D 1.482(7) . ?
C8D C9D 1.488(8) . ?
C8C C9C 1.509(6) . ?
C10B C11B 1.503(7) . ?
C8B C9B 1.508(5) . ?
N1P C5P 1.361(5) . ?
N1P C1P 1.375(8) . ?
N1P C13P 1.515(8) . ?
N2P C9P 1.337(7) . ?
N2P C8P 1.343(7) . ?
N2P C11P 1.509(8) . ?
C1P C2P 1.364(10) . ?
C2P C3P 1.393(7) . ?
C3P C4P 1.400(7) . ?
C3P C6P 1.480(8) . ?
C4P C5P 1.363(7) . ?
C6P C7P 1.393(8) . ?
C6P C10P 1.400(6) . ?
C7P C8P 1.371(9) . ?
C9P C10P 1.350(8) . ?
C13P C14P 1.497(9) . ?
C12P C11P 1.466(9) . ?
